data_4031764
loop_
_publ_author_name
'Tanimoto, Hiroki'
'Yokoyama, Keiichi'
'Mizutani, Yusuke'
'Shitaoka, Takashi'
'Morimoto, Tsumoru'
'Nishiyama, Yasuhiro'
'Kakiuchi, Kiyomi'

_publ_section_title
;
 Synthesis of \a-Substituted Enoximes with Nucleophiles via
 Nitrosoallenes.
;
_journal_issue 2
_journal_name_full 'The Journal of organic chemistry'
_journal_page_first 559
_journal_page_last 574
_journal_paper_doi 10.1021/acs.joc.5b02364
_journal_volume 81
_journal_year 2016
_chemical_formula_moiety 'C27 H29 N O3 S'
_chemical_formula_sum 'C27 H29 N O3 S'
_chemical_formula_weight 447.59
_space_group_crystal_system monoclinic
_space_group_IT_number 15
_space_group_name_Hall '-C 2yc'
_space_group_name_H-M_alt 'C 1 2/c 1'
_symmetry_space_group_name_Hall '-C 2yc'
_symmetry_space_group_name_H-M 'C 1 2/c 1'
_atom_sites_solution_hydrogens geom
_atom_sites_solution_primary direct
_atom_sites_solution_secondary difmap
_cell_angle_alpha 90.0000
_cell_angle_beta 103.9455(7)
_cell_angle_gamma 90.0000
_cell_formula_units_Z 8
_cell_length_a 19.0086(4)
_cell_length_b 8.50881(15)
_cell_length_c 30.3715(6)
_cell_measurement_reflns_used 34344
_cell_measurement_temperature 123
_cell_measurement_theta_max 27.50
_cell_measurement_theta_min 3.10
_cell_volume 4767.52(16)
_computing_cell_refinement 'RAPID AUTO'
_computing_data_collection 'RAPID AUTO (Rigaku, ????)'
_computing_data_reduction 'RAPID AUTO'
_computing_molecular_graphics 'CrystalStructure 4.1'
_computing_publication_material 'CrystalStructure 4.1 (Rigaku, 2014)'
_computing_structure_refinement 'SHELXL2013 (Sheldrick, 2008)'
_computing_structure_solution 'SIR2011 (Burla, et al., 2012)'
_diffrn_ambient_temperature 123
_diffrn_detector_area_resol_mean 10.000
_diffrn_measured_fraction_theta_full 0.998
_diffrn_measured_fraction_theta_max 0.998
_diffrn_measurement_device_type 'Rigaku R-AXIS RAPID'
_diffrn_measurement_method \w
_diffrn_radiation_type 'Mo K\a'
_diffrn_radiation_wavelength 0.71075
_diffrn_reflns_av_R_equivalents 0.0220
_diffrn_reflns_laue_measured_fraction_full 0.998
_diffrn_reflns_laue_measured_fraction_max 0.998
_diffrn_reflns_limit_h_max 24
_diffrn_reflns_limit_h_min -24
_diffrn_reflns_limit_k_max 11
_diffrn_reflns_limit_k_min -11
_diffrn_reflns_limit_l_max 39
_diffrn_reflns_limit_l_min -39
_diffrn_reflns_number 40046
_diffrn_reflns_point_group_measured_fraction_full 0.998
_diffrn_reflns_point_group_measured_fraction_max 0.998
_diffrn_reflns_theta_full 25.242
_diffrn_reflns_theta_max 27.484
_diffrn_reflns_theta_min 3.095
_diffrn_standards_number 0
_exptl_absorpt_coefficient_mu 0.164
_exptl_absorpt_correction_T_max 0.976
_exptl_absorpt_correction_T_min 0.909
_exptl_absorpt_correction_type multi-scan
_exptl_absorpt_process_details 'ABSCOR (Rigaku, 1995)'
_exptl_crystal_colour colorless
_exptl_crystal_density_diffrn 1.247
_exptl_crystal_density_method 'not measured'
_exptl_crystal_description block
_exptl_crystal_F_000 1904.00
_exptl_crystal_size_max 0.170
_exptl_crystal_size_mid 0.160
_exptl_crystal_size_min 0.150
_refine_diff_density_max 0.42
_refine_diff_density_min -0.34
_refine_ls_extinction_method none
_refine_ls_goodness_of_fit_ref 1.053
_refine_ls_hydrogen_treatment constr
_refine_ls_number_parameters 293
_refine_ls_number_reflns 5465
_refine_ls_number_restraints 0
_refine_ls_R_factor_all 0.0412
_refine_ls_R_factor_gt 0.0378
_refine_ls_shift/su_max 0.001
_refine_ls_structure_factor_coef Fsqd
_refine_ls_weighting_details 'w = 1/[\s^2^(Fo^2^)+(0.0483P)^2^+4.6263P] where P=(Fo^2^+2Fc^2^)/3'
_refine_ls_weighting_scheme calc
_refine_ls_wR_factor_gt 0.0954
_refine_ls_wR_factor_ref 0.0972
_reflns_number_gt 4926
_reflns_number_total 5465
_reflns_threshold_expression F^2^>2.0\s(F^2^)
_cod_data_source_file jo5b02364_si_006.cif
_cod_data_source_block ym-06-050-4
_cod_depositor_comments 'Adding full bibliography for 4031763--4031767.cif.'
_cod_original_cell_volume 4767.50(15)
_cod_database_code 4031764
_shelxl_res_file
;
TITL ym-06-050-4
CELL  0.71075 19.00856 8.50881 30.37146 90.00000 103.94550 90.00000
ZERR  8 0.00035 0.00015 0.00058 0.00000 0.00070 0.00000
LATT 7
SYMM    -X,    +Y, .50-Z
SFAC C H N O S
UNIT 216 232 8 24 8
L.S. 5
FMAP 2
PLAN -20
WPDB -2
HTAB
BOND $H
CONF
LIST 4
TEMP -150.0
ACTA
SIZE 0.170 0.160 0.150
WGHT    0.048300    4.626300
FVAR       0.51989
S1    5    0.366986    0.350242    0.151696    11.00000    0.01717    0.01595 =
         0.01679    0.00121    0.00579    0.00311
O1    4    0.314028    0.383262    0.110170    11.00000    0.02184    0.02693 =
         0.02122    0.00426    0.00354    0.00822
O2    4    0.382501    0.475037    0.184995    11.00000    0.02728    0.01766 =
         0.02243   -0.00196    0.00933    0.00290
O3    4    0.593146    0.491918    0.219804    11.00000    0.02869    0.03336 =
         0.01863   -0.00154    0.00020   -0.01160
AFIX 147
H3    2    0.601757    0.492429    0.248261    11.00000   -1.20000
AFIX   0
N1    3    0.534079    0.392536    0.202257    11.00000    0.02195    0.02200 =
         0.01880   -0.00124    0.00328   -0.00400
C1    1    0.455993    0.172719    0.112073    11.00000    0.01777    0.01594 =
         0.01464    0.00347    0.00557    0.00137
C2    1    0.451432    0.296332    0.138857    11.00000    0.01661    0.01609 =
         0.01483    0.00306    0.00504    0.00131
C3    1    0.513762    0.401385    0.158936    11.00000    0.01815    0.01554 =
         0.01788    0.00112    0.00490    0.00107
C4    1    0.547200    0.504212    0.129073    11.00000    0.02055    0.02213 =
         0.02078    0.00340    0.00432   -0.00368
AFIX  23
H4A   2    0.590469    0.450202    0.123650    11.00000   -1.20000
H4B   2    0.563810    0.603000    0.145535    11.00000   -1.20000
AFIX   0
C5    1    0.496929    0.545378    0.083346    11.00000    0.02226    0.01927 =
         0.01945    0.00395    0.00579    0.00034
AFIX  23
H5A   2    0.450715    0.586506    0.088282    11.00000   -1.20000
H5B   2    0.485944    0.448760    0.064798    11.00000   -1.20000
AFIX   0
C6    1    0.529945    0.667575    0.057351    11.00000    0.03889    0.02715 =
         0.02646    0.00811    0.01161   -0.00317
AFIX  23
H6A   2    0.493037    0.698343    0.029747    11.00000   -1.20000
H6B   2    0.542503    0.762438    0.076508    11.00000   -1.20000
AFIX   0
C7    1    0.597113    0.610997    0.043532    11.00000    0.03649    0.05377 =
         0.02821    0.00580    0.01416   -0.00609
AFIX 137
H7A   2    0.585408    0.516403    0.024787    11.00000   -1.20000
H7B   2    0.635131    0.586530    0.070735    11.00000   -1.20000
H7C   2    0.614238    0.693469    0.026137    11.00000   -1.20000
AFIX   0
C8    1    0.393809    0.068022    0.090682    11.00000    0.01977    0.02083 =
         0.02210   -0.00620    0.01116   -0.00239
C9    1    0.390004   -0.084066    0.107860    11.00000    0.03093    0.01928 =
         0.03792   -0.00721    0.02251   -0.00309
C10   1    0.330760   -0.178085    0.086504    11.00000    0.04277    0.02548 =
         0.06369   -0.01691    0.03487   -0.01071
AFIX  43
H10   2    0.326317   -0.280998    0.097659    11.00000   -1.20000
AFIX   0
C11   1    0.278917   -0.123809    0.049643    11.00000    0.02849    0.05256 =
         0.05712   -0.03191    0.01986   -0.01528
AFIX  43
H11   2    0.239142   -0.189348    0.036058    11.00000   -1.20000
AFIX   0
C12   1    0.284121    0.023831    0.032355    11.00000    0.02228    0.06061 =
         0.03591   -0.01965    0.00900   -0.00478
AFIX  43
H12   2    0.248838    0.059402    0.006544    11.00000   -1.20000
AFIX   0
C13   1    0.341329    0.120267    0.052939    11.00000    0.02100    0.03925 =
         0.02332   -0.00773    0.00879   -0.00088
AFIX  43
H13   2    0.344941    0.222815    0.041311    11.00000   -1.20000
AFIX   0
C14   1    0.445123   -0.142759    0.148036    11.00000    0.04937    0.01996 =
         0.03776    0.00213    0.02418    0.00260
AFIX 137
H14A  2    0.491081   -0.160763    0.139591    11.00000   -1.20000
H14B  2    0.428253   -0.241548    0.158536    11.00000   -1.20000
H14C  2    0.452291   -0.064572    0.172407    11.00000   -1.20000
AFIX   0
C15   1    0.526628    0.131468    0.101433    11.00000    0.01763    0.01314 =
         0.01970    0.00062    0.00658    0.00115
C16   1    0.529581    0.116383    0.056173    11.00000    0.01721    0.01769 =
         0.01867   -0.00058    0.00426   -0.00059
AFIX  43
H16   2    0.486828    0.130649    0.032753    11.00000   -1.20000
AFIX   0
C17   1    0.594649    0.080601    0.045031    11.00000    0.02252    0.02236 =
         0.02298   -0.00319    0.01013   -0.00038
AFIX  43
H17   2    0.596552    0.074588    0.014105    11.00000   -1.20000
AFIX   0
C18   1    0.656515    0.053806    0.078967    11.00000    0.01872    0.02519 =
         0.03388   -0.00332    0.00908    0.00403
AFIX  43
H18   2    0.700651    0.026962    0.071374    11.00000   -1.20000
AFIX   0
C19   1    0.654023    0.066178    0.124069    11.00000    0.02120    0.03368 =
         0.02909   -0.00071   -0.00016    0.00899
AFIX  43
H19   2    0.696428    0.046814    0.147362    11.00000   -1.20000
AFIX   0
C20   1    0.589734    0.106803    0.135368    11.00000    0.02530    0.02806 =
         0.01860    0.00117    0.00386    0.00670
AFIX  43
H20   2    0.588737    0.117837    0.166338    11.00000   -1.20000
AFIX   0
C21   1    0.340163    0.183113    0.177580    11.00000    0.01723    0.01690 =
         0.01833   -0.00058    0.00840    0.00086
C22   1    0.384506    0.130678    0.218265    11.00000    0.02019    0.02030 =
         0.01903   -0.00141    0.00563   -0.00008
AFIX  43
H22   2    0.427827    0.185173    0.232073    11.00000   -1.20000
AFIX   0
C23   1    0.364128   -0.002750    0.238218    11.00000    0.02853    0.02237 =
         0.02043    0.00200    0.00900    0.00205
AFIX  43
H23   2    0.394333   -0.040661    0.265774    11.00000   -1.20000
AFIX   0
C24   1    0.300121   -0.082512    0.218634    11.00000    0.02681    0.02131 =
         0.03152    0.00042    0.01803   -0.00038
C25   1    0.256702   -0.025710    0.178201    11.00000    0.01908    0.02901 =
         0.03570   -0.00267    0.00979   -0.00595
AFIX  43
H25   2    0.212714   -0.078383    0.164733    11.00000   -1.20000
AFIX   0
C26   1    0.276273    0.106077    0.157163    11.00000    0.01736    0.02758 =
         0.02418   -0.00072    0.00521   -0.00054
AFIX  43
H26   2    0.246561    0.142986    0.129320    11.00000   -1.20000
AFIX   0
C27   1    0.278485   -0.227930    0.240359    11.00000    0.04011    0.02947 =
         0.05187    0.00930    0.02316   -0.00531
AFIX 137
H27A  2    0.307378   -0.235761    0.271705    11.00000   -1.20000
H27B  2    0.287046   -0.320815    0.223293    11.00000   -1.20000
H27C  2    0.226948   -0.221878    0.240220    11.00000   -1.20000
AFIX   0
HKLF 4
 
REM  ym-06-050-4
REM R1 =  0.0378 for    4926 Fo > 4sig(Fo)  and  0.0412 for all    5465 data
REM    293 parameters refined using      0 restraints
 
END  
     
WGHT      0.0484      4.6284 

REM Instructions for potential hydrogen bonds
EQIV $1 -x+1, y, -z+1/2
HTAB O3 O2_$1
HTAB C22 N1_$1

REM Highest difference peak  0.415,  deepest hole -0.342,  1-sigma level  0.047
Q1    1   0.3295  0.2241  0.0272  11.00000  0.05    0.42
Q2    1   0.3514  0.2562  0.1642  11.00000  0.05    0.39
Q3    1   0.4243  0.1215  0.1007  11.00000  0.05    0.37
Q4    1   0.4134  0.3206  0.1445  11.00000  0.05    0.36
Q5    1   0.4908  0.1463  0.1083  11.00000  0.05    0.36
Q6    1   0.4815  0.3547  0.1485  11.00000  0.05    0.34
Q7    1   0.6134  0.5091  0.0481  11.00000  0.05    0.33
Q8    1   0.5644  0.1133  0.0514  11.00000  0.05    0.32
Q9    1   0.5295  0.1115  0.0801  11.00000  0.05    0.31
Q10   1   0.3598 -0.2020  0.1158  11.00000  0.05    0.31
Q11   1   0.4093 -0.0880  0.1301  11.00000  0.05    0.31
Q12   1   0.5572  0.1275  0.1168  11.00000  0.05    0.30
Q13   1   0.3920  0.0028  0.1024  11.00000  0.05    0.30
Q14   1   0.3609  0.1617  0.1977  11.00000  0.05    0.30
Q15   1   0.5600  0.6152  0.0537  11.00000  0.05    0.30
Q16   1   0.5281  0.4502  0.1451  11.00000  0.05    0.29
Q17   1   0.5158  0.6050  0.0726  11.00000  0.05    0.28
Q18   1   0.3104  0.1490  0.1684  11.00000  0.05    0.28
Q19   1   0.5342  0.3766  0.1762  11.00000  0.05    0.28
Q20   1   0.3283 -0.0438  0.2278  11.00000  0.05    0.28
;

loop_
_symmetry_equiv_pos_site_id
_space_group_symop_operation_xyz
1 +X,+Y,+Z
2 -X,+Y,1/2-Z
3 -X,-Y,-Z
4 +X,-Y,1/2+Z
5 1/2+X,1/2+Y,+Z
6 1/2-X,1/2+Y,1/2-Z
7 1/2-X,1/2-Y,-Z
8 1/2+X,1/2-Y,1/2+Z

loop_
_atom_site_label
_atom_site_type_symbol
_atom_site_fract_x
_atom_site_fract_y
_atom_site_fract_z
_atom_site_U_iso_or_equiv
_atom_site_adp_type
_atom_site_occupancy
_atom_site_site_symmetry_multiplicity
_atom_site_calc_flag
_atom_site_refinement_flags
S1 S 0.36699(2) 0.35024(3) 0.15170(2) 0.01635(9) Uani 1 8 d .
O1 O 0.31403(5) 0.38326(11) 0.11017(3) 0.0236(2) Uani 1 8 d .
O2 O 0.38250(5) 0.47504(10) 0.18500(3) 0.0219(2) Uani 1 8 d .
O3 O 0.59315(5) 0.49192(12) 0.21980(3) 0.0278(2) Uani 1 8 d .
N1 N 0.53408(6) 0.39254(13) 0.20226(4) 0.0212(2) Uani 1 8 d .
C1 C 0.45599(6) 0.17272(14) 0.11207(4) 0.0158(2) Uani 1 8 d .
C2 C 0.45143(6) 0.29633(14) 0.13886(4) 0.0156(2) Uani 1 8 d .
C3 C 0.51376(6) 0.40138(14) 0.15894(4) 0.0171(2) Uani 1 8 d .
C4 C 0.54720(7) 0.50421(16) 0.12907(4) 0.0213(2) Uani 1 8 d .
C5 C 0.49693(7) 0.54538(15) 0.08335(4) 0.0202(2) Uani 1 8 d .
C6 C 0.52994(8) 0.66758(17) 0.05735(5) 0.0302(3) Uani 1 8 d .
C7 C 0.59711(9) 0.6110(2) 0.04353(5) 0.0384(4) Uani 1 8 d .
C8 C 0.39381(7) 0.06802(15) 0.09068(4) 0.0199(2) Uani 1 8 d .
C9 C 0.39000(8) -0.08407(16) 0.10786(5) 0.0270(3) Uani 1 8 d .
C10 C 0.33076(9) -0.17808(19) 0.08650(6) 0.0402(4) Uani 1 8 d .
C11 C 0.27892(9) -0.1238(2) 0.04964(6) 0.0444(4) Uani 1 8 d .
C12 C 0.28412(8) 0.0238(2) 0.03235(6) 0.0393(4) Uani 1 8 d .
C13 C 0.34133(7) 0.12027(19) 0.05294(5) 0.0273(3) Uani 1 8 d .
C14 C 0.44512(9) -0.14276(17) 0.14804(5) 0.0334(3) Uani 1 8 d .
C15 C 0.52663(6) 0.13147(14) 0.10143(4) 0.0165(2) Uani 1 8 d .
C16 C 0.52958(6) 0.11638(14) 0.05617(4) 0.0179(2) Uani 1 8 d .
C17 C 0.59465(7) 0.08060(15) 0.04503(4) 0.0218(2) Uani 1 8 d .
C18 C 0.65652(7) 0.05381(16) 0.07897(5) 0.0255(3) Uani 1 8 d .
C19 C 0.65402(7) 0.06618(18) 0.12407(5) 0.0291(3) Uani 1 8 d .
C20 C 0.58973(7) 0.10680(16) 0.13537(4) 0.0242(3) Uani 1 8 d .
C21 C 0.34016(6) 0.18311(14) 0.17758(4) 0.0168(2) Uani 1 8 d .
C22 C 0.38451(7) 0.13068(15) 0.21827(4) 0.0197(2) Uani 1 8 d .
C23 C 0.36413(7) -0.00275(16) 0.23822(4) 0.0232(3) Uani 1 8 d .
C24 C 0.30012(7) -0.08251(16) 0.21863(5) 0.0247(3) Uani 1 8 d .
C25 C 0.25670(7) -0.02571(17) 0.17820(5) 0.0274(3) Uani 1 8 d .
C26 C 0.27627(7) 0.10608(16) 0.15716(4) 0.0230(3) Uani 1 8 d .
C27 C 0.27849(9) -0.22793(19) 0.24036(6) 0.0384(4) Uani 1 8 d .
H3 H 0.60176 0.49243 0.24826 0.0334 Uiso 1 8 calc R
H4A H 0.59047 0.4502 0.12365 0.0255 Uiso 1 8 calc R
H4B H 0.56381 0.603 0.14553 0.0255 Uiso 1 8 calc R
H5A H 0.45072 0.58651 0.08828 0.0242 Uiso 1 8 calc R
H5B H 0.48594 0.44876 0.0648 0.0242 Uiso 1 8 calc R
H6A H 0.49304 0.69834 0.02975 0.0362 Uiso 1 8 calc R
H6B H 0.5425 0.76244 0.07651 0.0362 Uiso 1 8 calc R
H7A H 0.58541 0.5164 0.02479 0.0461 Uiso 1 8 calc R
H7B H 0.63513 0.58653 0.07073 0.0461 Uiso 1 8 calc R
H7C H 0.61424 0.69347 0.02614 0.0461 Uiso 1 8 calc R
H10 H 0.32632 -0.281 0.09766 0.0483 Uiso 1 8 calc R
H11 H 0.23914 -0.18935 0.03606 0.0533 Uiso 1 8 calc R
H12 H 0.24884 0.0594 0.00654 0.0471 Uiso 1 8 calc R
H13 H 0.34494 0.22282 0.04131 0.0327 Uiso 1 8 calc R
H14A H 0.49108 -0.16076 0.13959 0.0400 Uiso 1 8 calc R
H14B H 0.42825 -0.24155 0.15854 0.0400 Uiso 1 8 calc R
H14C H 0.45229 -0.06457 0.17241 0.0400 Uiso 1 8 calc R
H16 H 0.48683 0.13065 0.03275 0.0214 Uiso 1 8 calc R
H17 H 0.59655 0.07459 0.01411 0.0262 Uiso 1 8 calc R
H18 H 0.70065 0.02696 0.07137 0.0305 Uiso 1 8 calc R
H19 H 0.69643 0.04681 0.14736 0.0349 Uiso 1 8 calc R
H20 H 0.58874 0.11784 0.16634 0.0291 Uiso 1 8 calc R
H22 H 0.42783 0.18517 0.23207 0.0236 Uiso 1 8 calc R
H23 H 0.39433 -0.04066 0.26577 0.0279 Uiso 1 8 calc R
H25 H 0.21271 -0.07838 0.16473 0.0329 Uiso 1 8 calc R
H26 H 0.24656 0.14299 0.12932 0.0276 Uiso 1 8 calc R
H27A H 0.30738 -0.23576 0.2717 0.0461 Uiso 1 8 calc R
H27B H 0.28705 -0.32082 0.22329 0.0461 Uiso 1 8 calc R
H27C H 0.22695 -0.22188 0.24022 0.0461 Uiso 1 8 calc R

loop_
_atom_site_aniso_label
_atom_site_aniso_U_11
_atom_site_aniso_U_22
_atom_site_aniso_U_33
_atom_site_aniso_U_12
_atom_site_aniso_U_13
_atom_site_aniso_U_23
S1 0.01717(15) 0.01595(15) 0.01679(15) 0.00311(10) 0.00579(11) 0.00121(10)
O1 0.0218(4) 0.0269(5) 0.0212(4) 0.0082(4) 0.0035(4) 0.0043(4)
O2 0.0273(5) 0.0177(4) 0.0224(4) 0.0029(4) 0.0093(4) -0.0020(3)
O3 0.0287(5) 0.0334(6) 0.0186(4) -0.0116(4) 0.0002(4) -0.0015(4)
N1 0.0220(5) 0.0220(5) 0.0188(5) -0.0040(4) 0.0033(4) -0.0012(4)
C1 0.0178(5) 0.0159(6) 0.0146(5) 0.0014(4) 0.0056(4) 0.0035(4)
C2 0.0166(5) 0.0161(6) 0.0148(5) 0.0013(4) 0.0050(4) 0.0031(4)
C3 0.0181(5) 0.0155(6) 0.0179(5) 0.0011(4) 0.0049(4) 0.0011(4)
C4 0.0205(6) 0.0221(6) 0.0208(6) -0.0037(5) 0.0043(5) 0.0034(5)
C5 0.0223(6) 0.0193(6) 0.0194(6) 0.0003(5) 0.0058(5) 0.0040(5)
C6 0.0389(8) 0.0272(7) 0.0265(7) -0.0032(6) 0.0116(6) 0.0081(6)
C7 0.0365(8) 0.0538(10) 0.0282(7) -0.0061(7) 0.0142(6) 0.0058(7)
C8 0.0198(6) 0.0208(6) 0.0221(6) -0.0024(5) 0.0112(5) -0.0062(5)
C9 0.0309(7) 0.0193(6) 0.0379(7) -0.0031(5) 0.0225(6) -0.0072(6)
C10 0.0428(9) 0.0255(8) 0.0637(11) -0.0107(7) 0.0349(8) -0.0169(7)
C11 0.0285(8) 0.0526(11) 0.0571(11) -0.0153(7) 0.0199(7) -0.0319(9)
C12 0.0223(7) 0.0606(11) 0.0359(8) -0.0048(7) 0.0090(6) -0.0197(8)
C13 0.0210(6) 0.0393(8) 0.0233(6) -0.0009(6) 0.0088(5) -0.0077(6)
C14 0.0494(9) 0.0200(7) 0.0378(8) 0.0026(6) 0.0242(7) 0.0021(6)
C15 0.0176(5) 0.0131(5) 0.0197(6) 0.0012(4) 0.0066(4) 0.0006(4)
C16 0.0172(5) 0.0177(6) 0.0187(6) -0.0006(4) 0.0043(4) -0.0006(4)
C17 0.0225(6) 0.0224(6) 0.0230(6) -0.0004(5) 0.0101(5) -0.0032(5)
C18 0.0187(6) 0.0252(7) 0.0339(7) 0.0040(5) 0.0091(5) -0.0033(5)
C19 0.0212(6) 0.0337(8) 0.0291(7) 0.0090(6) -0.0002(5) -0.0007(6)
C20 0.0253(6) 0.0281(7) 0.0186(6) 0.0067(5) 0.0039(5) 0.0012(5)
C21 0.0172(5) 0.0169(6) 0.0183(5) 0.0009(4) 0.0084(4) -0.0006(4)
C22 0.0202(6) 0.0203(6) 0.0190(6) -0.0001(5) 0.0056(5) -0.0014(5)
C23 0.0285(7) 0.0224(7) 0.0204(6) 0.0021(5) 0.0090(5) 0.0020(5)
C24 0.0268(6) 0.0213(6) 0.0315(7) -0.0004(5) 0.0180(5) 0.0004(5)
C25 0.0191(6) 0.0290(7) 0.0357(7) -0.0060(5) 0.0098(5) -0.0027(6)
C26 0.0174(6) 0.0276(7) 0.0242(6) -0.0005(5) 0.0052(5) -0.0007(5)
C27 0.0401(9) 0.0295(8) 0.0519(10) -0.0053(7) 0.0232(7) 0.0093(7)

loop_
_atom_type_symbol
_atom_type_description
_atom_type_scat_dispersion_real
_atom_type_scat_dispersion_imag
_atom_type_scat_source
C C 0.0033 0.0016
;
International Tables for Crystallography
(Vol. C, Tables 4.2.6.8 and 6.1.1.4)
;
H H 0.0000 0.0000
;
International Tables for Crystallography
(Vol. C, Table 6.1.1.4)
;
N N 0.0061 0.0033
;
International Tables for Crystallography
(Vol. C, Tables 4.2.6.8 and 6.1.1.4)
;
O O 0.0106 0.0060
;
International Tables for Crystallography
(Vol. C, Tables 4.2.6.8 and 6.1.1.4)
;
S S 0.1246 0.1234
;
International Tables for Crystallography
(Vol. C, Tables 4.2.6.8 and 6.1.1.4)
;

loop_
_geom_angle_atom_site_label_1
_geom_angle_atom_site_label_2
_geom_angle_atom_site_label_3
_geom_angle
_geom_angle_publ_flag
O1 S1 O2 116.81(5) yes
O1 S1 C2 109.38(7) yes
O1 S1 C21 109.43(5) yes
O2 S1 C2 107.24(6) yes
O2 S1 C21 108.25(7) yes
C2 S1 C21 105.10(6) yes
O3 N1 C3 111.71(11) yes
C2 C1 C8 124.63(11) yes
C2 C1 C15 120.39(10) yes
C8 C1 C15 114.98(10) yes
S1 C2 C1 121.40(9) yes
S1 C2 C3 114.86(9) yes
C1 C2 C3 123.71(11) yes
N1 C3 C2 113.44(11) yes
N1 C3 C4 125.87(10) yes
C2 C3 C4 120.69(10) yes
C3 C4 C5 114.77(10) yes
C4 C5 C6 112.43(11) yes
C5 C6 C7 113.90(12) yes
C1 C8 C9 119.55(10) yes
C1 C8 C13 119.93(12) yes
C9 C8 C13 120.48(12) yes
C8 C9 C10 117.41(12) yes
C8 C9 C14 121.62(12) yes
C10 C9 C14 120.94(13) yes
C9 C10 C11 121.31(15) yes
C10 C11 C12 120.84(15) yes
C11 C12 C13 119.33(14) yes
C8 C13 C12 120.60(15) yes
C1 C15 C16 119.05(9) yes
C1 C15 C20 122.12(11) yes
C16 C15 C20 118.83(11) yes
C15 C16 C17 120.57(10) yes
C16 C17 C18 120.03(12) yes
C17 C18 C19 119.90(13) yes
C18 C19 C20 120.29(11) yes
C15 C20 C19 120.33(12) yes
S1 C21 C22 118.52(9) yes
S1 C21 C26 119.93(9) yes
C22 C21 C26 121.55(12) yes
C21 C22 C23 118.55(11) yes
C22 C23 C24 121.28(11) yes
C23 C24 C25 118.59(13) yes
C23 C24 C27 121.01(12) yes
C25 C24 C27 120.40(12) yes
C24 C25 C26 121.36(12) yes
C21 C26 C25 118.66(11) yes
N1 O3 H3 109.462 no
C3 C4 H4A 108.572 no
C3 C4 H4B 108.571 no
C5 C4 H4A 108.584 no
C5 C4 H4B 108.568 no
H4A C4 H4B 107.546 no
C4 C5 H5A 109.130 no
C4 C5 H5B 109.115 no
C6 C5 H5A 109.105 no
C6 C5 H5B 109.112 no
H5A C5 H5B 107.844 no
C5 C6 H6A 108.783 no
C5 C6 H6B 108.769 no
C7 C6 H6A 108.774 no
C7 C6 H6B 108.776 no
H6A C6 H6B 107.667 no
C6 C7 H7A 109.474 no
C6 C7 H7B 109.477 no
C6 C7 H7C 109.474 no
H7A C7 H7B 109.459 no
H7A C7 H7C 109.483 no
H7B C7 H7C 109.460 no
C9 C10 H10 119.336 no
C11 C10 H10 119.353 no
C10 C11 H11 119.578 no
C12 C11 H11 119.584 no
C11 C12 H12 120.335 no
C13 C12 H12 120.332 no
C8 C13 H13 119.708 no
C12 C13 H13 119.695 no
C9 C14 H14A 109.460 no
C9 C14 H14B 109.471 no
C9 C14 H14C 109.474 no
H14A C14 H14B 109.475 no
H14A C14 H14C 109.472 no
H14B C14 H14C 109.475 no
C15 C16 H16 119.719 no
C17 C16 H16 119.715 no
C16 C17 H17 119.979 no
C18 C17 H17 119.989 no
C17 C18 H18 120.035 no
C19 C18 H18 120.066 no
C18 C19 H19 119.843 no
C20 C19 H19 119.867 no
C15 C20 H20 119.846 no
C19 C20 H20 119.825 no
C21 C22 H22 120.716 no
C23 C22 H22 120.734 no
C22 C23 H23 119.357 no
C24 C23 H23 119.363 no
C24 C25 H25 119.325 no
C26 C25 H25 119.314 no
C21 C26 H26 120.672 no
C25 C26 H26 120.672 no
C24 C27 H27A 109.476 no
C24 C27 H27B 109.464 no
C24 C27 H27C 109.467 no
H27A C27 H27B 109.475 no
H27A C27 H27C 109.477 no
H27B C27 H27C 109.468 no

loop_
_geom_bond_atom_site_label_1
_geom_bond_atom_site_label_2
_geom_bond_distance
_geom_bond_publ_flag
S1 O1 1.4392(9) yes
S1 O2 1.4470(10) yes
S1 C2 1.8001(13) yes
S1 C21 1.7588(13) yes
O3 N1 1.4040(14) yes
N1 C3 1.2810(16) yes
C1 C2 1.3453(17) yes
C1 C8 1.4975(16) yes
C1 C15 1.4966(17) yes
C2 C3 1.4921(16) yes
C3 C4 1.5068(19) yes
C4 C5 1.5246(16) yes
C5 C6 1.529(2) yes
C6 C7 1.515(2) yes
C8 C9 1.4037(19) yes
C8 C13 1.3984(17) yes
C9 C10 1.406(2) yes
C9 C14 1.4900(19) yes
C10 C11 1.381(2) yes
C11 C12 1.374(3) yes
C12 C13 1.385(2) yes
C15 C16 1.3951(18) yes
C15 C20 1.3962(15) yes
C16 C17 1.3924(19) yes
C17 C18 1.3832(17) yes
C18 C19 1.386(2) yes
C19 C20 1.390(2) yes
C21 C22 1.3910(16) yes
C21 C26 1.3878(16) yes
C22 C23 1.3854(19) yes
C23 C24 1.3950(18) yes
C24 C25 1.3907(19) yes
C24 C27 1.505(2) yes
C25 C26 1.385(2) yes
O3 H3 0.840 no
C4 H4A 0.990 no
C4 H4B 0.990 no
C5 H5A 0.990 no
C5 H5B 0.990 no
C6 H6A 0.990 no
C6 H6B 0.990 no
C7 H7A 0.980 no
C7 H7B 0.980 no
C7 H7C 0.980 no
C10 H10 0.950 no
C11 H11 0.950 no
C12 H12 0.950 no
C13 H13 0.950 no
C14 H14A 0.980 no
C14 H14B 0.980 no
C14 H14C 0.980 no
C16 H16 0.950 no
C17 H17 0.950 no
C18 H18 0.950 no
C19 H19 0.950 no
C20 H20 0.950 no
C22 H22 0.950 no
C23 H23 0.950 no
C25 H25 0.950 no
C26 H26 0.950 no
C27 H27A 0.980 no
C27 H27B 0.980 no
C27 H27C 0.980 no

loop_
_geom_contact_atom_site_label_1
_geom_contact_atom_site_label_2
_geom_contact_distance
_geom_contact_publ_flag
_geom_contact_site_symmetry_2
S1 N1 3.1976(11) no .
S1 C8 3.1490(14) no .
S1 C13 3.5155(16) no .
O1 C1 3.2279(15) no .
O1 C8 3.2059(16) no .
O1 C13 2.9551(19) no .
O1 C26 2.9340(17) no .
O2 N1 2.8882(15) no .
O2 C3 2.8629(16) no .
O2 C22 3.0967(15) no .
O3 C2 3.5886(14) no .
O3 C4 2.6846(14) no .
N1 C1 3.3534(16) no .
N1 C20 3.4919(18) no .
C1 C4 3.2858(18) no .
C1 C5 3.4276(18) no .
C1 C14 2.9242(19) no .
C1 C21 3.3054(19) no .
C2 C5 2.9638(18) no .
C2 C9 3.4924(18) no .
C2 C13 3.2866(17) no .
C2 C16 3.5576(18) no .
C2 C20 3.1076(18) no .
C2 C22 3.3016(19) no .
C3 C15 2.9311(17) no .
C3 C20 3.0625(18) no .
C4 C7 3.109(2) no .
C4 C15 3.2800(18) no .
C4 C20 3.4713(19) no .
C5 C15 3.5881(17) no .
C8 C11 2.770(2) no .
C8 C16 3.0384(19) no .
C8 C21 3.2035(19) no .
C8 C26 3.369(2) no .
C9 C12 2.816(2) no .
C9 C15 3.2235(19) no .
C9 C21 3.394(2) no .
C9 C26 3.331(2) no .
C10 C13 2.761(2) no .
C10 C26 3.549(2) no .
C13 C15 3.4762(16) no .
C13 C16 3.5561(18) no .
C14 C15 3.302(2) no .
C14 C20 3.567(2) no .
C14 C22 3.532(2) no .
C15 C18 2.7946(19) no .
C16 C19 2.7711(16) no .
C17 C20 2.7767(18) no .
C21 C24 2.7747(19) no .
C22 C25 2.7801(18) no .
C23 C26 2.7796(16) no .
O1 C18 3.2559(16) no 5_455
O1 C19 3.5314(18) no 5_455
O2 O3 2.8195(13) no 2_655
O2 N1 3.4806(14) no 2_655
O3 O2 2.8195(13) no 2_655
O3 C22 3.5750(16) no 2_655
O3 C27 3.4171(19) no 2_665
N1 O2 3.4806(14) no 2_655
N1 N1 3.4495(19) no 2_655
N1 C22 3.3741(16) no 2_655
C5 C14 3.578(2) no 1_565
C14 C5 3.578(2) no 1_545
C18 O1 3.2559(16) no 5_545
C19 O1 3.5314(18) no 5_545
C22 O3 3.5750(16) no 2_655
C22 N1 3.3741(16) no 2_655
C27 O3 3.4171(19) no 2_645
S1 H5A 3.4296 no .
S1 H13 3.4517 no .
S1 H22 2.8121 no .
S1 H26 2.8394 no .
O1 H5A 3.3191 no .
O1 H13 2.6786 no .
O1 H26 2.5539 no .
O2 H22 2.8768 no .
O3 H4A 2.9299 no .
O3 H4B 2.3846 no .
O3 H20 3.5650 no .
N1 H4A 2.8850 no .
N1 H4B 2.6390 no .
N1 H20 2.8774 no .
N1 H22 2.9822 no .
C1 H4A 3.4350 no .
C1 H5A 3.5908 no .
C1 H5B 2.8803 no .
C1 H13 2.6589 no .
C1 H14A 2.9877 no .
C1 H14C 2.7390 no .
C1 H16 2.6374 no .
C1 H20 2.7014 no .
C2 H4A 3.0824 no .
C2 H4B 3.3473 no .
C2 H5A 2.9063 no .
C2 H5B 2.8077 no .
C2 H13 3.2212 no .
C2 H14C 3.2343 no .
C2 H20 2.9607 no .
C2 H22 3.1180 no .
C3 H3 2.9275 no .
C3 H5A 2.6988 no .
C3 H5B 2.8086 no .
C3 H20 2.7835 no .
C3 H22 3.5685 no .
C4 H3 3.5186 no .
C4 H6A 3.3750 no .
C4 H6B 2.7047 no .
C4 H7A 3.4173 no .
C4 H7B 2.8020 no .
C4 H20 3.5046 no .
C5 H7A 2.7376 no .
C5 H7B 2.7669 no .
C5 H7C 3.3833 no .
C6 H4A 2.7718 no .
C6 H4B 2.6567 no .
C7 H4A 2.8209 no .
C7 H4B 3.3087 no .
C7 H5A 3.3848 no .
C7 H5B 2.7288 no .
C8 H10 3.2621 no .
C8 H12 3.2765 no .
C8 H14A 2.8444 no .
C8 H14B 3.3112 no .
C8 H14C 2.7093 no .
C8 H16 2.8294 no .
C8 H26 3.3469 no .
C9 H11 3.2813 no .
C9 H13 3.2868 no .
C9 H26 3.5282 no .
C10 H12 3.2531 no .
C10 H14A 3.0887 no .
C10 H14B 2.5610 no .
C10 H14C 3.1894 no .
C10 H26 3.5665 no .
C11 H13 3.2390 no .
C11 H26 3.4793 no .
C12 H10 3.2463 no .
C12 H26 3.3504 no .
C13 H11 3.2399 no .
C13 H16 2.9750 no .
C13 H26 3.2677 no .
C14 H10 2.6756 no .
C14 H20 3.4565 no .
C15 H4A 2.9813 no .
C15 H5B 2.9512 no .
C15 H13 3.5814 no .
C15 H14A 2.8914 no .
C15 H14C 3.3007 no .
C15 H17 3.2761 no .
C15 H19 3.2730 no .
C16 H4A 3.5305 no .
C16 H5B 2.9766 no .
C16 H13 3.5467 no .
C16 H18 3.2623 no .
C16 H20 3.2630 no .
C17 H19 3.2537 no .
C18 H16 3.2588 no .
C18 H20 3.2628 no .
C19 H4A 3.4827 no .
C19 H17 3.2547 no .
C20 H4A 2.9440 no .
C20 H14A 2.9718 no .
C20 H14C 3.4108 no .
C20 H16 3.2623 no .
C20 H18 3.2651 no .
C21 H14C 3.0283 no .
C21 H23 3.2450 no .
C21 H25 3.2429 no .
C22 H14C 2.6879 no .
C22 H26 3.2819 no .
C23 H14B 3.5906 no .
C23 H14C 2.9486 no .
C23 H25 3.2533 no .
C23 H27A 2.5802 no .
C23 H27B 3.0589 no .
C23 H27C 3.2181 no .
C24 H14C 3.5097 no .
C24 H22 3.2817 no .
C24 H26 3.2779 no .
C25 H23 3.2527 no .
C25 H27A 3.2966 no .
C25 H27B 2.8518 no .
C25 H27C 2.6772 no .
C26 H14C 3.5736 no .
C26 H22 3.2817 no .
C27 H23 2.6766 no .
C27 H25 2.6598 no .
H3 H4B 3.1710 no .
H4A H5A 2.8602 no .
H4A H5B 2.3305 no .
H4A H6B 3.0513 no .
H4A H7A 3.0336 no .
H4A H7B 2.3037 no .
H4A H20 3.1145 no .
H4B H5A 2.4213 no .
H4B H5B 2.8593 no .
H4B H6A 3.5430 no .
H4B H6B 2.4473 no .
H4B H7B 2.9160 no .
H5A H6A 2.3242 no .
H5A H6B 2.3902 no .
H5B H6A 2.3938 no .
H5B H6B 2.8674 no .
H5B H7A 2.5476 no .
H5B H7B 3.0336 no .
H5B H13 3.2352 no .
H5B H16 2.8779 no .
H6A H7A 2.3727 no .
H6A H7B 2.8511 no .
H6A H7C 2.3331 no .
H6B H7A 2.8519 no .
H6B H7B 2.3496 no .
H6B H7C 2.3558 no .
H10 H11 2.3152 no .
H10 H14A 3.2488 no .
H10 H14B 2.3577 no .
H10 H14C 3.4145 no .
H11 H12 2.3232 no .
H12 H13 2.3358 no .
H13 H16 2.8801 no .
H14A H20 2.9998 no .
H14C H20 3.0661 no .
H14C H22 2.9019 no .
H14C H23 3.2865 no .
H16 H17 2.3381 no .
H17 H18 2.3336 no .
H18 H19 2.3347 no .
H19 H20 2.3360 no .
H22 H23 2.3366 no .
H23 H27A 2.3798 no .
H23 H27B 3.1996 no .
H23 H27C 3.4515 no .
H25 H26 2.3350 no .
H25 H27A 3.5733 no .
H25 H27B 2.8643 no .
H25 H27C 2.5538 no .
S1 H3 3.1904 no 2_655
S1 H10 3.5391 no 1_565
O1 H10 2.8987 no 1_565
O1 H12 3.4913 no 7_555
O1 H18 2.5109 no 5_455
O1 H19 3.0703 no 5_455
O2 H3 1.9819 no 2_655
O2 H10 3.3347 no 1_565
O2 H14B 2.7485 no 1_565
O2 H19 3.4987 no 5_455
O2 H27B 2.9459 no 1_565
O3 H22 3.0642 no 2_655
O3 H25 3.1863 no 5_555
O3 H27A 2.9623 no 2_665
O3 H27B 2.9690 no 2_665
O3 H27C 3.0663 no 5_555
N1 H3 3.3939 no 2_655
N1 H22 2.6305 no 2_655
C3 H14B 3.4443 no 1_565
C4 H14A 3.0872 no 1_565
C4 H14B 3.4013 no 1_565
C4 H25 3.1500 no 5_555
C5 H7A 3.3220 no 3_665
C5 H14A 3.0452 no 1_565
C5 H14B 3.4122 no 1_565
C6 H7A 3.2932 no 3_665
C6 H14A 3.1316 no 1_565
C6 H16 3.1807 no 3_665
C6 H17 3.5762 no 3_665
C7 H5B 3.3275 no 3_665
C7 H12 3.3668 no 5_555
C7 H13 3.3497 no 3_665
C7 H16 3.3112 no 3_665
C7 H26 3.3713 no 5_555
C8 H17 3.4520 no 3_655
C9 H5A 3.1422 no 1_545
C9 H6B 3.5136 no 1_545
C10 H5A 3.0258 no 1_545
C10 H18 3.4755 no 5_445
C11 H7B 3.4537 no 5_445
C11 H11 2.9982 no 7_545
C11 H17 3.4259 no 3_655
C11 H18 3.4572 no 5_445
C12 H7B 3.3549 no 5_445
C12 H7C 3.5004 no 5_445
C12 H11 3.4885 no 7_545
C12 H17 3.0627 no 3_655
C12 H18 3.2609 no 3_655
C13 H7C 3.1577 no 3_665
C13 H12 3.4839 no 7_555
C13 H17 3.0740 no 3_655
C14 H4B 3.1398 no 1_545
C14 H5A 2.9505 no 1_545
C14 H6B 3.2764 no 1_545
C15 H6B 3.2609 no 1_545
C16 H6A 2.9898 no 3_665
C16 H6B 3.0722 no 1_545
C16 H16 3.3768 no 3_655
C16 H17 3.2370 no 3_655
C17 H6A 3.1064 no 3_665
C17 H6B 3.1116 no 1_545
C17 H7C 3.3795 no 1_545
C17 H11 3.4366 no 5_555
C17 H16 3.0735 no 3_655
C18 H6B 3.2820 no 1_545
C18 H7C 3.4640 no 1_545
C18 H10 3.4398 no 5_555
C18 H11 3.1508 no 5_555
C19 H6B 3.4327 no 1_545
C19 H25 3.3545 no 5_555
C19 H27B 3.5675 no 5_555
C20 H6B 3.4371 no 1_545
C20 H23 3.2004 no 2_655
C20 H25 3.5257 no 5_555
C21 H3 3.4671 no 2_655
C21 H27A 3.5773 no 6_555
C21 H27C 3.1700 no 6_555
C22 H3 3.2323 no 2_655
C22 H20 3.4196 no 2_655
C22 H22 3.5526 no 2_655
C22 H27C 2.9899 no 6_555
C23 H20 3.0010 no 2_655
C23 H27C 3.1119 no 6_555
C24 H27B 3.4963 no 6_555
C24 H27C 3.3989 no 6_555
C25 H4A 3.2012 no 5_445
C25 H27A 3.2831 no 6_555
C25 H27C 3.5423 no 6_555
C26 H7B 3.2744 no 5_445
C26 H27A 3.2655 no 6_555
C26 H27C 3.4572 no 6_555
C27 H3 3.2532 no 2_645
C27 H19 3.4585 no 5_445
H3 S1 3.1904 no 2_655
H3 O2 1.9819 no 2_655
H3 N1 3.3939 no 2_655
H3 C21 3.4671 no 2_655
H3 C22 3.2323 no 2_655
H3 C27 3.2532 no 2_665
H3 H22 2.7695 no 2_655
H3 H27A 3.0338 no 2_665
H3 H27B 2.6189 no 2_665
H3 H27C 3.0541 no 5_555
H4A C25 3.2012 no 5_555
H4A H25 2.3701 no 5_555
H4A H26 3.3582 no 5_555
H4B C14 3.1398 no 1_565
H4B H14A 2.4216 no 1_565
H4B H14B 3.0060 no 1_565
H4B H25 3.1524 no 5_555
H4B H27A 3.3511 no 2_665
H5A C9 3.1422 no 1_565
H5A C10 3.0258 no 1_565
H5A C14 2.9505 no 1_565
H5A H7A 3.4489 no 3_665
H5A H10 2.6960 no 1_565
H5A H14A 2.6580 no 1_565
H5A H14B 2.7047 no 1_565
H5B C7 3.3275 no 3_665
H5B H6A 3.2443 no 3_665
H5B H7A 2.7481 no 3_665
H5B H7C 3.1913 no 3_665
H6A C16 2.9898 no 3_665
H6A C17 3.1064 no 3_665
H6A H5B 3.2443 no 3_665
H6A H7A 2.6675 no 3_665
H6A H14A 3.5535 no 1_565
H6A H16 2.4934 no 3_665
H6A H17 2.7045 no 3_665
H6B C9 3.5136 no 1_565
H6B C14 3.2764 no 1_565
H6B C15 3.2609 no 1_565
H6B C16 3.0722 no 1_565
H6B C17 3.1116 no 1_565
H6B C18 3.2820 no 1_565
H6B C19 3.4327 no 1_565
H6B C20 3.4371 no 1_565
H6B H14A 2.4404 no 1_565
H6B H16 3.4676 no 1_565
H6B H16 3.3553 no 3_665
H6B H17 3.5553 no 1_565
H7A C5 3.3220 no 3_665
H7A C6 3.2932 no 3_665
H7A H5A 3.4489 no 3_665
H7A H5B 2.7481 no 3_665
H7A H6A 2.6675 no 3_665
H7A H7A 3.2453 no 3_665
H7A H11 3.3525 no 5_555
H7A H12 3.3048 no 5_555
H7A H13 3.4623 no 3_665
H7A H16 3.5780 no 3_665
H7B C11 3.4537 no 5_555
H7B C12 3.3549 no 5_555
H7B C26 3.2744 no 5_555
H7B H11 3.3958 no 5_555
H7B H12 3.2492 no 5_555
H7B H25 3.2039 no 5_555
H7B H26 2.4631 no 5_555
H7C C12 3.5004 no 5_555
H7C C13 3.1577 no 3_665
H7C C17 3.3795 no 1_565
H7C C18 3.4640 no 1_565
H7C H5B 3.1913 no 3_665
H7C H12 2.9893 no 5_555
H7C H13 2.4642 no 3_665
H7C H16 2.7337 no 3_665
H7C H17 3.2716 no 1_565
H7C H18 3.3984 no 1_565
H7C H26 3.5400 no 5_555
H10 S1 3.5391 no 1_545
H10 O1 2.8987 no 1_545
H10 O2 3.3347 no 1_545
H10 C18 3.4398 no 5_445
H10 H5A 2.6960 no 1_545
H10 H18 2.8451 no 5_445
H10 H19 3.5096 no 5_445
H11 C11 2.9982 no 7_545
H11 C12 3.4885 no 7_545
H11 C17 3.4366 no 5_445
H11 C18 3.1508 no 5_445
H11 H7A 3.3525 no 5_445
H11 H7B 3.3958 no 5_445
H11 H11 2.5435 no 7_545
H11 H12 3.4326 no 7_545
H11 H17 3.3097 no 5_445
H11 H18 2.8090 no 5_445
H12 O1 3.4913 no 7_555
H12 C7 3.3668 no 5_445
H12 C13 3.4839 no 7_555
H12 H7A 3.3048 no 5_445
H12 H7B 3.2492 no 5_445
H12 H7C 2.9893 no 5_445
H12 H11 3.4326 no 7_545
H12 H12 3.2694 no 7_555
H12 H13 2.7340 no 7_555
H12 H17 3.3494 no 3_655
H12 H18 2.8559 no 3_655
H13 C7 3.3497 no 3_665
H13 H7A 3.4623 no 3_665
H13 H7C 2.4642 no 3_665
H13 H12 2.7340 no 7_555
H13 H17 3.3729 no 3_655
H14A C4 3.0872 no 1_545
H14A C5 3.0452 no 1_545
H14A C6 3.1316 no 1_545
H14A H4B 2.4216 no 1_545
H14A H5A 2.6580 no 1_545
H14A H6A 3.5535 no 1_545
H14A H6B 2.4404 no 1_545
H14A H23 3.3216 no 2_655
H14B O2 2.7485 no 1_545
H14B C3 3.4443 no 1_545
H14B C4 3.4013 no 1_545
H14B C5 3.4122 no 1_545
H14B H4B 3.0060 no 1_545
H14B H5A 2.7047 no 1_545
H14C H23 3.0706 no 2_655
H16 C6 3.1807 no 3_665
H16 C7 3.3112 no 3_665
H16 C16 3.3768 no 3_655
H16 C17 3.0735 no 3_655
H16 H6A 2.4934 no 3_665
H16 H6B 3.4676 no 1_545
H16 H6B 3.3553 no 3_665
H16 H7A 3.5780 no 3_665
H16 H7C 2.7337 no 3_665
H16 H16 3.1035 no 3_655
H16 H17 2.5495 no 3_655
H17 C6 3.5762 no 3_665
H17 C8 3.4520 no 3_655
H17 C11 3.4259 no 3_655
H17 C12 3.0627 no 3_655
H17 C13 3.0740 no 3_655
H17 C16 3.2370 no 3_655
H17 H6A 2.7045 no 3_665
H17 H6B 3.5553 no 1_545
H17 H7C 3.2716 no 1_545
H17 H11 3.3097 no 5_555
H17 H12 3.3494 no 3_655
H17 H13 3.3729 no 3_655
H17 H16 2.5495 no 3_655
H18 O1 2.5109 no 5_545
H18 C10 3.4755 no 5_555
H18 C11 3.4572 no 5_555
H18 C12 3.2609 no 3_655
H18 H7C 3.3984 no 1_545
H18 H10 2.8451 no 5_555
H18 H11 2.8090 no 5_555
H18 H12 2.8559 no 3_655
H19 O1 3.0703 no 5_545
H19 O2 3.4987 no 5_545
H19 C27 3.4585 no 5_555
H19 H10 3.5096 no 5_555
H19 H23 3.5616 no 2_655
H19 H25 3.2352 no 5_555
H19 H27A 3.4518 no 2_655
H19 H27B 2.7639 no 5_555
H19 H27C 3.3728 no 5_555
H20 C22 3.4196 no 2_655
H20 C23 3.0010 no 2_655
H20 H22 3.2273 no 2_655
H20 H23 2.4195 no 2_655
H20 H25 3.5060 no 5_555
H20 H27C 3.3099 no 5_555
H22 O3 3.0642 no 2_655
H22 N1 2.6305 no 2_655
H22 C22 3.5526 no 2_655
H22 H3 2.7695 no 2_655
H22 H20 3.2273 no 2_655
H22 H22 2.6970 no 2_655
H22 H27C 3.3442 no 6_555
H23 C20 3.2004 no 2_655
H23 H14A 3.3216 no 2_655
H23 H14C 3.0706 no 2_655
H23 H19 3.5616 no 2_655
H23 H20 2.4195 no 2_655
H23 H27C 3.5360 no 6_555
H25 O3 3.1863 no 5_445
H25 C4 3.1500 no 5_445
H25 C19 3.3545 no 5_445
H25 C20 3.5257 no 5_445
H25 H4A 2.3701 no 5_445
H25 H4B 3.1524 no 5_445
H25 H7B 3.2039 no 5_445
H25 H19 3.2352 no 5_445
H25 H20 3.5060 no 5_445
H25 H27A 3.5676 no 6_555
H26 C7 3.3713 no 5_445
H26 H4A 3.3582 no 5_445
H26 H7B 2.4631 no 5_445
H26 H7C 3.5400 no 5_445
H26 H27A 3.5550 no 6_555
H27A O3 2.9623 no 2_645
H27A C21 3.5773 no 6_545
H27A C25 3.2831 no 6_545
H27A C26 3.2655 no 6_545
H27A H3 3.0338 no 2_645
H27A H4B 3.3511 no 2_645
H27A H19 3.4518 no 2_655
H27A H25 3.5676 no 6_545
H27A H26 3.5550 no 6_545
H27B O2 2.9459 no 1_545
H27B O3 2.9690 no 2_645
H27B C19 3.5675 no 5_445
H27B C24 3.4963 no 6_545
H27B H3 2.6189 no 2_645
H27B H19 2.7639 no 5_445
H27C O3 3.0663 no 5_445
H27C C21 3.1700 no 6_545
H27C C22 2.9899 no 6_545
H27C C23 3.1119 no 6_545
H27C C24 3.3989 no 6_545
H27C C25 3.5423 no 6_545
H27C C26 3.4572 no 6_545
H27C H3 3.0541 no 5_445
H27C H19 3.3728 no 5_445
H27C H20 3.3099 no 5_445
H27C H22 3.3442 no 6_545
H27C H23 3.5360 no 6_545

loop_
_geom_hbond_atom_site_label_D
_geom_hbond_atom_site_label_H
_geom_hbond_atom_site_label_A
_geom_hbond_site_symmetry_A
_geom_hbond_distance_DA
_geom_hbond_distance_DH
_geom_hbond_distance_HA
_geom_hbond_angle_DHA
_geom_hbond_publ_flag
O3 H3 O2 2_655 2.8195(13) 0.840 1.982 174.8 no

loop_
_geom_torsion_atom_site_label_1
_geom_torsion_atom_site_label_2
_geom_torsion_atom_site_label_3
_geom_torsion_atom_site_label_4
_geom_torsion
_geom_torsion_publ_flag
O1 S1 C2 C1 -58.82(10) no
O1 S1 C2 C3 119.43(7) no
O1 S1 C21 C22 179.62(8) no
O1 S1 C21 C26 0.13(11) no
O2 S1 C2 C1 173.62(8) no
O2 S1 C2 C3 -8.13(9) no
O2 S1 C21 C22 -52.07(10) no
O2 S1 C21 C26 128.44(9) no
C2 S1 C21 C22 62.27(10) no
C2 S1 C21 C26 -117.23(9) no
C21 S1 C2 C1 58.57(10) no
C21 S1 C2 C3 -123.18(7) no
O3 N1 C3 C2 179.47(8) no
O3 N1 C3 C4 -0.19(17) no
C2 C1 C8 C9 -106.15(14) no
C2 C1 C8 C13 75.91(16) no
C8 C1 C2 S1 -0.41(17) no
C8 C1 C2 C3 -178.50(10) no
C2 C1 C15 C16 -126.26(11) no
C2 C1 C15 C20 54.05(16) no
C15 C1 C2 S1 179.24(9) no
C15 C1 C2 C3 1.15(17) no
C8 C1 C15 C16 53.42(14) no
C8 C1 C15 C20 -126.27(11) no
C15 C1 C8 C9 74.19(14) no
C15 C1 C8 C13 -103.76(12) no
S1 C2 C3 N1 68.07(11) no
S1 C2 C3 C4 -112.25(10) no
C1 C2 C3 N1 -113.73(13) no
C1 C2 C3 C4 65.96(15) no
N1 C3 C4 C5 -155.79(11) no
C2 C3 C4 C5 24.57(16) no
C3 C4 C5 C6 172.05(10) no
C4 C5 C6 C7 64.77(14) no
C1 C8 C9 C10 -179.73(11) no
C1 C8 C9 C14 2.1(2) no
C1 C8 C13 C12 178.98(11) no
C9 C8 C13 C12 1.1(2) no
C13 C8 C9 C10 -1.8(2) no
C13 C8 C9 C14 -179.94(13) no
C8 C9 C10 C11 0.9(2) no
C14 C9 C10 C11 179.11(14) no
C9 C10 C11 C12 0.7(3) no
C10 C11 C12 C13 -1.5(3) no
C11 C12 C13 C8 0.6(3) no
C1 C15 C16 C17 178.97(9) no
C1 C15 C20 C19 178.96(10) no
C16 C15 C20 C19 -0.72(18) no
C20 C15 C16 C17 -1.34(17) no
C15 C16 C17 C18 2.45(18) no
C16 C17 C18 C19 -1.48(19) no
C17 C18 C19 C20 -0.6(2) no
C18 C19 C20 C15 1.7(2) no
S1 C21 C22 C23 -178.75(8) no
S1 C21 C26 C25 179.67(8) no
C22 C21 C26 C25 0.19(19) no
C26 C21 C22 C23 0.73(19) no
C21 C22 C23 C24 -0.9(2) no
C22 C23 C24 C25 0.2(2) no
C22 C23 C24 C27 179.68(12) no
C23 C24 C25 C26 0.7(2) no
C27 C24 C25 C26 -178.72(13) no
C24 C25 C26 C21 -0.9(2) no
